data_1511539
loop_
_publ_author_name
'Touboul, M.'
'Nowogrocki, G.'
'Seguin, L.'
'Penin, N.'

_publ_section_title
;
 Crystal structures of three M B5 O8 (M = Cs, Rb) borates (alpha-(Cs B5
 O8), gamma-(Cs B5 O8) and beta-(Rb B5 O8))
;
_journal_name_full 'Journal of Solid State Chemistry'
_journal_page_first 205
_journal_page_last 213
_journal_paper_doi 10.1006/jssc.2001.9297
_journal_volume 161
_journal_year 2001
_chemical_formula_sum 'B5 Cs O8'
_chemical_name_systematic 'Cs (B5 O8)'
_space_group_IT_number 61
_symmetry_space_group_name_Hall '-P 2ac 2ab'
_symmetry_space_group_name_H-M 'P b c a'
_cell_angle_alpha 90
_cell_angle_beta 90
_cell_angle_gamma 90
_cell_formula_units_Z 8
_cell_length_a 8.697
_cell_length_b 8.431
_cell_length_c 21.41
_cell_volume 1569.876
_citation_journal_id_ASTM JSSCBI
_cod_data_source_file boron4-x_174.cif
_cod_data_source_block B5Cs1O8
_cod_original_cell_volume 1569.875
_cod_original_formula_sum 'B5 Cs1 O8'
_cod_database_code 1511539

loop_
_symmetry_equiv_pos_as_xyz
x,y,z
-x+1/2,-y,z+1/2
x+1/2,-y+1/2,-z
-x,y+1/2,-z+1/2
-x,-y,-z
x-1/2,y,-z-1/2
-x-1/2,y-1/2,z
x,-y-1/2,z-1/2

loop_
_atom_site_label
_atom_site_type_symbol
_atom_site_fract_x
_atom_site_fract_y
_atom_site_fract_z
_atom_site_occupancy
_atom_site_U_iso_or_equiv
O3 O-2 0.2868 0.1287 0.5989 1 0.0
B5 B+3 0.982 -0.0703 0.8017 1 0.0
O4 O-2 0.4675 0.2411 0.6722 1 0.0
O2 O-2 0.5488 0.1877 0.5684 1 0.0
B4 B+3 0.5009 0.2455 0.5155 1 0.0
O1 O-2 0.4987 -0.0259 0.638 1 0.0
O6 O-2 0.9338 0.0298 0.7576 1 0.0
O7 O-2 0.0869 0.181 0.5295 1 0.0
B3 B+3 0.953 0.185 0.7687 1 0.0
B2 B+3 0.7428 0.3126 0.4562 1 0.0
Cs1 Cs+1 0.8568 0.0336 0.619 1 0.0
B1 B+3 0.447 0.132 0.6194 1 0.0
O8 O-2 0.5387 0.7825 0.7132 1 0.0
O5 O-2 0.8418 0.2503 0.4991 1 0.0
